data_7116047
loop_
_publ_author_name
'Arturo Juzgado'
'M. Mercedes Lorenzo-Garcia'
'Myriam Barrejon'
'Ana M. Rodriguez'
'Julian Rodriguez-Lopez'
'Sonia Merino'
'Juan Tejeda'

_publ_section_title
;
 Chelation assistance as a tool for the selective preparation of an
 imidazole-based mesoionic palladium carbene complex
;
_journal_name_full Chem.Commun.
_journal_page_first 15313
_journal_paper_doi 10.1039/C4cc07732F
_journal_volume 50
_journal_year 2014
_chemical_formula_moiety 'C15 H13 Cl2 N3 Pd'
_chemical_formula_sum 'C15 H13 Cl2 N3 Pd'
_chemical_formula_weight 412.58
_chemical_name_systematic
;
 ?
;
_space_group_crystal_system monoclinic
_space_group_IT_number 11
_space_group_name_Hall '-P 2yb'
_space_group_name_H-M_alt 'P 1 21/m 1'
_symmetry_space_group_name_Hall '-P 2yb'
_symmetry_space_group_name_H-M 'P 1 21/m 1'
_atom_sites_solution_hydrogens mixed
_audit_creation_method SHELXL-2013
_cell_angle_alpha 90.000(5)
_cell_angle_beta 103.632(2)
_cell_angle_gamma 90.000(5)
_cell_formula_units_Z 2
_cell_length_a 10.1220(5)
_cell_length_b 6.9090(3)
_cell_length_c 10.9590(5)
_cell_measurement_reflns_used 3809
_cell_measurement_temperature 230(2)
_cell_measurement_theta_max 23.347
_cell_measurement_theta_min 2.465
_cell_volume 744.80(6)
_computing_cell_refinement 'Bruker SAINT'
_computing_data_collection 'Bruker APEX'
_computing_data_reduction 'Bruker SAINT, SADABS, XPREP'
_computing_molecular_graphics 'WINGX v2013.3 (Farrugia)'
_computing_publication_material 'WINGX v2013.3 (Farrugia)'
_computing_structure_refinement 'SHELXL-2013 (Sheldrick)'
_computing_structure_solution 'SHELXS-2013 (Sheldrick)'
_diffrn_ambient_temperature 230(2)
_diffrn_measured_fraction_theta_full 0.997
_diffrn_measured_fraction_theta_max 0.995
_diffrn_measurement_device_type 'CCD area detector'
_diffrn_measurement_method 'omega and phi scans'
_diffrn_radiation_type MoK\a
_diffrn_radiation_wavelength 0.71073
_diffrn_reflns_av_R_equivalents 0.0423
_diffrn_reflns_av_unetI/netI 0.0251
_diffrn_reflns_Laue_measured_fraction_full 0.997
_diffrn_reflns_Laue_measured_fraction_max 0.995
_diffrn_reflns_limit_h_max 12
_diffrn_reflns_limit_h_min -12
_diffrn_reflns_limit_k_max 8
_diffrn_reflns_limit_k_min -8
_diffrn_reflns_limit_l_max 13
_diffrn_reflns_limit_l_min -13
_diffrn_reflns_number 12709
_diffrn_reflns_point_group_measured_fraction_full 0.997
_diffrn_reflns_point_group_measured_fraction_max 0.995
_diffrn_reflns_theta_full 25.242
_diffrn_reflns_theta_max 25.415
_diffrn_reflns_theta_min 3.133
_exptl_absorpt_coefficient_mu 1.599
_exptl_absorpt_correction_T_max 0.745
_exptl_absorpt_correction_T_min 0.651
_exptl_absorpt_correction_type multi-scan
_exptl_absorpt_process_details SADABS
_exptl_crystal_colour yellow
_exptl_crystal_density_diffrn 1.840
_exptl_crystal_description prismatic
_exptl_crystal_F_000 408
_exptl_crystal_size_max 0.280
_exptl_crystal_size_mid 0.040
_exptl_crystal_size_min 0.020
_refine_diff_density_max 0.323
_refine_diff_density_min -0.254
_refine_diff_density_rms 0.058
_refine_ls_extinction_method none
_refine_ls_goodness_of_fit_ref 0.913
_refine_ls_hydrogen_treatment mixed
_refine_ls_matrix_type full
_refine_ls_number_parameters 125
_refine_ls_number_reflns 1492
_refine_ls_number_restraints 0
_refine_ls_restrained_S_all 0.913
_refine_ls_R_factor_all 0.0291
_refine_ls_R_factor_gt 0.0224
_refine_ls_shift/su_max 0.007
_refine_ls_shift/su_mean 0.001
_refine_ls_structure_factor_coef Fsqd
_refine_ls_weighting_details 'w=1/[\s^2^(Fo^2^)+(0.0494P)^2^] where P=(Fo^2^+2Fc^2^)/3'
_refine_ls_weighting_scheme calc
_refine_ls_wR_factor_gt 0.0609
_refine_ls_wR_factor_ref 0.0648
_reflns_Friedel_coverage 0.000
_reflns_number_gt 1312
_reflns_number_total 1492
_reflns_threshold_expression 'I > 2\s(I)'
_cod_data_source_file c4cc07732f2.cif
_cod_data_source_block 4
_cod_database_code 7116047
_shelx_space_group_comment
;
The symmetry employed for this shelxl refinement is uniquely defined
by the following loop, which should always be used as a source of
symmetry information in preference to the above space-group names.
They are only intended as comments.
;
_shelx_estimated_absorpt_t_min 0.663
_shelx_estimated_absorpt_t_max 0.969
_shelxl_version_number 2013-4

loop_
_space_group_symop_operation_xyz
'x, y, z'
'-x, y+1/2, -z'
'-x, -y, -z'
'x, -y-1/2, z'

loop_
_atom_site_label
_atom_site_type_symbol
_atom_site_fract_x
_atom_site_fract_y
_atom_site_fract_z
_atom_site_U_iso_or_equiv
_atom_site_adp_type
_atom_site_occupancy
_atom_site_site_symmetry_order
_atom_site_calc_flag
_atom_site_refinement_flags_posn
_atom_site_refinement_flags_adp
_atom_site_refinement_flags_occupancy
Pd1 Pd 1.09250(3) 0.2500 0.51644(3) 0.03536(13) Uani 1 2 d S T P
Cl1 Cl 1.32469(10) 0.2500 0.50318(11) 0.0600(3) Uani 1 2 d S T P
Cl2 Cl 1.15744(11) 0.2500 0.73209(10) 0.0560(3) Uani 1 2 d S T P
N1 N 1.0222(3) 0.2500 0.3212(3) 0.0360(7) Uani 1 2 d S T P
N2 N 0.7999(3) 0.2500 0.5751(3) 0.0379(7) Uani 1 2 d S T P
N3 N 0.6827(3) 0.2500 0.3828(3) 0.0391(7) Uani 1 2 d S T P
C1 C 1.0991(4) 0.2500 0.2380(4) 0.0522(11) Uani 1 2 d S T P
C2 C 1.0446(4) 0.2500 0.1103(4) 0.0611(12) Uani 1 2 d S T P
H2 H 1.1008 0.2500 0.0543 0.073 Uiso 1 2 calc R U P
C3 C 0.9066(4) 0.2500 0.0677(4) 0.0588(12) Uani 1 2 d S T P
H3 H 0.8677 0.2500 -0.0182 0.071 Uiso 1 2 calc R U P
C4 C 0.8258(4) 0.2500 0.1512(4) 0.0467(10) Uani 1 2 d S T P
H4 H 0.7317 0.2500 0.1227 0.056 Uiso 1 2 calc R U P
C5 C 0.8853(4) 0.2500 0.2794(3) 0.0350(8) Uani 1 2 d S T P
C6 C 0.8193(3) 0.2500 0.3815(3) 0.0327(8) Uani 1 2 d S T P
C7 C 0.8947(3) 0.2500 0.5025(3) 0.0347(8) Uani 1 2 d S T P
C8 C 0.6748(4) 0.2500 0.5009(4) 0.0428(9) Uani 1 2 d S T P
H8 H 0.5946 0.2500 0.5284 0.051 Uiso 1 2 calc R U P
C9 C 0.8240(5) 0.2500 0.7126(4) 0.0540(11) Uani 1 2 d S T P
H9A H 0.7495 0.3125 0.7369 0.081 Uiso 0.5 1 calc R U P
H9B H 0.9067 0.3184 0.7480 0.081 Uiso 0.5 1 calc R U P
H9C H 0.8316 0.1190 0.7427 0.081 Uiso 0.5 1 calc R U P
C10 C 0.5690(4) 0.2500 0.2748(4) 0.0447(10) Uani 1 2 d S T P
C11 C 0.5204(3) 0.0759(5) 0.2240(3) 0.0645(9) Uani 1 1 d . . .
H11 H 0.5538 -0.0403 0.2619 0.077 Uiso 1 1 calc R U .
C12 C 0.4185(3) 0.0794(7) 0.1129(3) 0.0873(14) Uani 1 1 d . . .
H12 H 0.3829 -0.0364 0.0760 0.105 Uiso 1 1 calc R U .
C13 C 0.3710(5) 0.2500 0.0583(5) 0.092(2) Uani 1 2 d S T P
H13 H 0.3053 0.2500 -0.0170 0.111 Uiso 1 2 calc R U P
H1 H 1.190(4) 0.2500 0.264(4) 0.041(11) Uiso 1 2 d S . P

loop_
_atom_site_aniso_label
_atom_site_aniso_U_11
_atom_site_aniso_U_22
_atom_site_aniso_U_33
_atom_site_aniso_U_23
_atom_site_aniso_U_13
_atom_site_aniso_U_12
Pd1 0.02672(19) 0.04024(19) 0.03381(19) 0.000 -0.00350(12) 0.000
Cl1 0.0266(5) 0.0845(8) 0.0642(7) 0.000 0.0009(5) 0.000
Cl2 0.0518(6) 0.0683(7) 0.0369(5) 0.000 -0.0114(5) 0.000
N1 0.0271(16) 0.0431(16) 0.0360(17) 0.000 0.0042(14) 0.000
N2 0.0343(18) 0.0491(17) 0.0293(16) 0.000 0.0054(14) 0.000
N3 0.0240(16) 0.0598(18) 0.0316(16) 0.000 0.0029(13) 0.000
C1 0.030(2) 0.076(3) 0.052(3) 0.000 0.010(2) 0.000
C2 0.046(3) 0.099(4) 0.043(3) 0.000 0.020(2) 0.000
C3 0.050(3) 0.095(3) 0.030(2) 0.000 0.007(2) 0.000
C4 0.036(2) 0.074(3) 0.0282(19) 0.000 0.0039(17) 0.000
C5 0.0298(19) 0.0398(19) 0.0335(19) 0.000 0.0038(16) 0.000
C6 0.0274(19) 0.0410(18) 0.0264(18) 0.000 -0.0001(15) 0.000
C7 0.033(2) 0.0364(19) 0.0313(19) 0.000 0.0016(17) 0.000
C8 0.028(2) 0.063(2) 0.036(2) 0.000 0.0053(17) 0.000
C9 0.057(3) 0.077(3) 0.027(2) 0.000 0.008(2) 0.000
C10 0.0197(18) 0.082(3) 0.030(2) 0.000 0.0010(16) 0.000
C11 0.0431(17) 0.096(3) 0.0495(19) -0.0095(18) 0.0019(15) -0.0093(17)
C12 0.050(2) 0.156(4) 0.050(2) -0.031(3) -0.0003(18) -0.029(2)
C13 0.030(3) 0.212(8) 0.029(3) 0.000 -0.005(2) 0.000

loop_
_atom_type_symbol
_atom_type_description
_atom_type_scat_dispersion_real
_atom_type_scat_dispersion_imag
_atom_type_scat_source
C C 0.0033 0.0016 'International Tables Vol C Tables 4.2.6.8 and 6.1.1.4'
H H 0.0000 0.0000 'International Tables Vol C Tables 4.2.6.8 and 6.1.1.4'
N N 0.0061 0.0033 'International Tables Vol C Tables 4.2.6.8 and 6.1.1.4'
Cl Cl 0.1484 0.1585 'International Tables Vol C Tables 4.2.6.8 and 6.1.1.4'
Pd Pd -0.9988 1.0072 'International Tables Vol C Tables 4.2.6.8 and 6.1.1.4'

loop_
_geom_angle_atom_site_label_1
_geom_angle_atom_site_label_2
_geom_angle_atom_site_label_3
_geom_angle
_geom_angle_site_symmetry_1
C7 Pd1 N1 80.00(13) .
C7 Pd1 Cl2 96.80(10) .
N1 Pd1 Cl2 176.80(8) .
C7 Pd1 Cl1 172.31(10) .
N1 Pd1 Cl1 92.31(9) .
Cl2 Pd1 Cl1 90.89(4) .
C1 N1 C5 119.0(3) .
C1 N1 Pd1 126.1(3) .
C5 N1 Pd1 114.9(2) .
C8 N2 C7 109.7(3) .
C8 N2 C9 122.0(3) .
C7 N2 C9 128.3(3) .
C8 N3 C6 107.6(3) .
C8 N3 C10 125.8(3) .
C6 N3 C10 126.6(3) .
N1 C1 C2 122.5(4) .
C3 C2 C1 118.7(4) .
C4 C3 C2 119.8(4) .
C3 C4 C5 119.5(4) .
N1 C5 C4 120.5(3) .
N1 C5 C6 111.3(3) .
C4 C5 C6 128.2(3) .
C7 C6 N3 108.7(3) .
C7 C6 C5 120.2(3) .
N3 C6 C5 131.1(3) .
C6 C7 N2 104.7(3) .
C6 C7 Pd1 113.6(3) .
N2 C7 Pd1 141.7(3) .
N3 C8 N2 109.3(3) .
C11 C10 C11 123.2(4) 4_565
C11 C10 N3 118.32(19) 4_565
C11 C10 N3 118.32(19) .
C10 C11 C12 117.4(4) .
C13 C12 C11 120.7(4) .
C12 C13 C12 120.5(5) 4_565

loop_
_geom_bond_atom_site_label_1
_geom_bond_atom_site_label_2
_geom_bond_distance
_geom_bond_site_symmetry_2
Pd1 C7 1.972(3) .
Pd1 N1 2.089(3) .
Pd1 Cl2 2.2990(11) .
Pd1 Cl1 2.3887(11) .
N1 C1 1.331(5) .
N1 C5 1.353(5) .
N2 C8 1.334(5) .
N2 C7 1.383(5) .
N2 C9 1.468(5) .
N3 C8 1.316(5) .
N3 C6 1.387(5) .
N3 C10 1.444(5) .
C1 C2 1.378(6) .
C2 C3 1.365(6) .
C3 C4 1.363(6) .
C4 C5 1.392(5) .
C5 C6 1.433(5) .
C6 C7 1.365(5) .
C10 C11 1.367(4) 4_565
C10 C11 1.367(4) .
C11 C12 1.398(4) .
C12 C13 1.358(5) .
C13 C12 1.358(5) 4_565
